data_7249216
loop_
_publ_author_name
'Zhang, Yu'
'Yu, Yueyang'
'Ma, Xiaoqiang'
'Zhao, Xiaofei'
'Huang, Jialin'
'Zhao, Depeng'

_publ_section_title
;
 Conformational studies of biaryl-bridged seven-membered lactones with a
 quaternary carbon center.
;
_journal_issue 35
_journal_name_full 'RSC advances'
_journal_page_first 25663
_journal_page_last 25668
_journal_paper_doi 10.1039/d4ra04703f
_journal_volume 14
_journal_year 2024
_chemical_formula_moiety 'C19 H20 O3'
_chemical_formula_sum 'C19 H20 O3'
_chemical_formula_weight 296.35
_space_group_crystal_system monoclinic
_space_group_IT_number 14
_space_group_name_Hall '-P 2yn'
_space_group_name_H-M_alt 'P 1 21/n 1'
_atom_sites_solution_hydrogens geom
_atom_sites_solution_primary dual
_audit_creation_date 2023-12-04
_audit_creation_method
;
Olex2 1.3
(compiled 2020.11.12 svn.r5f609507 for OlexSys, GUI svn.r6408)
;
_audit_update_record
;
2024-02-22 deposited with the CCDC.	2024-08-12 downloaded from the CCDC.
;
_cell_angle_alpha 90
_cell_angle_beta 93.877(4)
_cell_angle_gamma 90
_cell_formula_units_Z 4
_cell_length_a 8.3390(4)
_cell_length_b 11.1632(6)
_cell_length_c 16.2872(7)
_cell_measurement_reflns_used 3966
_cell_measurement_temperature 100.00(10)
_cell_measurement_theta_max 74.5460
_cell_measurement_theta_min 4.7660
_cell_volume 1512.70(13)
_computing_cell_refinement 'CrysAlisPro 1.171.43.95a (Rigaku OD, 2023)'
_computing_data_collection 'CrysAlisPro 1.171.43.95a (Rigaku OD, 2023)'
_computing_data_reduction 'CrysAlisPro 1.171.43.95a (Rigaku OD, 2023)'
_computing_molecular_graphics 'Olex2 1.3 (Dolomanov et al., 2009)'
_computing_publication_material 'Olex2 1.3 (Dolomanov et al., 2009)'
_computing_structure_refinement 'SHELXL 2018/3 (Sheldrick, 2015)'
_computing_structure_solution 'SHELXT  (Sheldrick, 2015)'
_diffrn_ambient_environment N~2~
_diffrn_ambient_temperature 100.00(10)
_diffrn_detector 'Hybrid Pixel Array Detector'
_diffrn_detector_area_resol_mean 10.0000
_diffrn_detector_type HyPix
_diffrn_measured_fraction_theta_full 0.991
_diffrn_measured_fraction_theta_max 0.926
_diffrn_measurement_details
;
List of Runs (angles in degrees, time in seconds):

  # Type    Start    End  Width  t~exp~   \w     \q     \k     \f   Frames
#--------------------------------------------------------------------------
  1  \w   -109.00 -43.00   0.50    1.03    -- -100.00 116.00  80.00  132
  2  \w   -112.00 -30.00   0.50    1.03    -- -100.00 125.00-120.00  164
  3  \w    -68.00 -31.00   0.50    1.03    -- -100.00  61.00-150.00   74
  4  \w    -62.00 -35.00   0.50    1.03    -- -100.00  61.00-120.00   54
  5  \w    -23.00  28.00   0.50    0.05    --  -44.85  19.00-180.00  102
  6  \w   -116.00 -27.00   0.50    0.05    --  -44.85 -57.00-120.00  178
  7  \w   -116.00 -50.00   0.50    0.05    --  -44.85-167.00-154.00  132
  8  \w   -172.00 -97.00   0.50    1.03    -- -100.00 -61.00  30.00  150
  9  \w   -135.00-109.00   0.50    1.03    -- -100.00-116.00  -8.00   52
 10  \w     50.00  75.00   0.50    0.05    --   44.85-116.00  -8.00   50
 11  \w     57.00  82.00   0.50    0.05    --   44.85-167.00-154.00   50
 12  \w     66.00  91.00   0.50    1.03    --  105.84-167.00-154.00   50
 13  \w     65.00 110.00   0.50    1.03    --  105.84-125.00-150.00   90
 14  \w     71.00 105.00   0.50    1.03    --  105.84-116.00  -8.00   68
 15  \w     45.00  72.00   0.50    1.03    --  105.84 -61.00  30.00   54
 16  \w     34.00  60.00   0.50    1.03    --  105.84 -77.00 150.00   52
 17  \w     71.00  98.00   0.50    1.03    --  105.84 -77.00 150.00   54
 18  \w     48.00  73.00   0.50    1.03    --  105.84 -61.00 -30.00   50
 19  \w     41.00  73.00   0.50    1.03    --  105.84 -61.00-120.00   64
 20  \w     88.00 134.00   0.50    1.03    --  105.84  45.00-120.00   92
 21  \w    152.00 177.00   0.50    1.03    --  105.84  45.00-120.00   50
 22  \w     94.00 119.00   0.50    0.05    --   44.85 167.00-133.00   50
 23  \w     78.00 103.00   0.50    1.03    --  105.84 167.00-133.00   50
 24  \w     86.00 154.00   0.50    1.03    --  105.84 116.00  80.00  136
;
_diffrn_measurement_device 'four-circle diffractometer'
_diffrn_measurement_device_type 'XtaLAB Synergy R, DW system, HyPix'
_diffrn_measurement_method '\w scans'
_diffrn_orient_matrix_type 'CrysAlisPro convention (1999,Acta A55,543-557)'
_diffrn_orient_matrix_UB_11 0.0174131000
_diffrn_orient_matrix_UB_12 0.1101992000
_diffrn_orient_matrix_UB_13 -0.0556511000
_diffrn_orient_matrix_UB_21 0.0249799000
_diffrn_orient_matrix_UB_22 0.0801209000
_diffrn_orient_matrix_UB_23 0.0768082000
_diffrn_orient_matrix_UB_31 0.1825993000
_diffrn_orient_matrix_UB_32 -0.0216511000
_diffrn_orient_matrix_UB_33 0.0012867000
_diffrn_radiation_monochromator mirror
_diffrn_radiation_probe x-ray
_diffrn_radiation_type 'Cu K\a'
_diffrn_radiation_wavelength 1.54184
_diffrn_reflns_av_R_equivalents 0.0630
_diffrn_reflns_av_unetI/netI 0.0558
_diffrn_reflns_Laue_measured_fraction_full 0.991
_diffrn_reflns_Laue_measured_fraction_max 0.926
_diffrn_reflns_limit_h_max 10
_diffrn_reflns_limit_h_min -7
_diffrn_reflns_limit_k_max 13
_diffrn_reflns_limit_k_min -13
_diffrn_reflns_limit_l_max 20
_diffrn_reflns_limit_l_min -20
_diffrn_reflns_number 8450
_diffrn_reflns_point_group_measured_fraction_full 0.991
_diffrn_reflns_point_group_measured_fraction_max 0.926
_diffrn_reflns_theta_full 67.684
_diffrn_reflns_theta_max 75.502
_diffrn_reflns_theta_min 4.806
_diffrn_source 'Rotating-anode X-ray tube'
_diffrn_source_type 'Rigaku (Cu) X-ray Source'
_exptl_absorpt_coefficient_mu 0.696
_exptl_absorpt_correction_T_max 1.00000
_exptl_absorpt_correction_T_min 0.48886
_exptl_absorpt_correction_type multi-scan
_exptl_absorpt_process_details
;
CrysAlisPro 1.171.43.95a (Rigaku Oxford Diffraction, 2023)
Empirical absorption correction using spherical harmonics,
implemented in SCALE3 ABSPACK scaling algorithm.
;
_exptl_crystal_colour colourless
_exptl_crystal_colour_primary colourless
_exptl_crystal_density_diffrn 1.301
_exptl_crystal_description block
_exptl_crystal_F_000 632
_exptl_crystal_size_max 0.17
_exptl_crystal_size_mid 0.15
_exptl_crystal_size_min 0.12
_refine_diff_density_max 0.617
_refine_diff_density_min -0.420
_refine_diff_density_rms 0.130
_refine_ls_extinction_method none
_refine_ls_goodness_of_fit_ref 1.249
_refine_ls_hydrogen_treatment constr
_refine_ls_matrix_type full
_refine_ls_number_parameters 203
_refine_ls_number_reflns 2915
_refine_ls_number_restraints 0
_refine_ls_restrained_S_all 1.249
_refine_ls_R_factor_all 0.1159
_refine_ls_R_factor_gt 0.1090
_refine_ls_shift/su_max 0.001
_refine_ls_shift/su_mean 0.000
_refine_ls_structure_factor_coef Fsqd
_refine_ls_weighting_details 'w=1/[\s^2^(Fo^2^)+(0.1235P)^2^+4.8991P] where P=(Fo^2^+2Fc^2^)/3'
_refine_ls_weighting_scheme calc
_refine_ls_wR_factor_gt 0.3220
_refine_ls_wR_factor_ref 0.3254
_reflns_Friedel_coverage 0.000
_reflns_number_gt 2575
_reflns_number_total 2915
_reflns_threshold_expression 'I > 2\s(I)'
_cod_data_source_file d4ra04703f2.cif
_cod_data_source_block zhangy_231123_auto
_cod_database_code 7249216
_shelx_shelxl_version_number 2018/3
_chemical_oxdiff_usercomment CHO
_shelx_space_group_comment
;
The symmetry employed for this shelxl refinement is uniquely defined
by the following loop, which should always be used as a source of
symmetry information in preference to the above space-group names.
They are only intended as comments.
;
_shelx_estimated_absorpt_t_max 0.921
_shelx_estimated_absorpt_t_min 0.891
_reflns_odcompleteness_completeness 99.19
_reflns_odcompleteness_iscentric 1
_reflns_odcompleteness_theta 66.97
_olex2_refinement_description
;
1. Fixed Uiso
 At 1.2 times of:
  All C(H) groups, All C(H,H) groups
 At 1.5 times of:
  All C(H,H,H) groups, All O(H) groups
2.a Ternary CH refined with riding coordinates:
 C19(H19)
2.b Secondary CH2 refined with riding coordinates:
 C18(H18A,H18B)
2.c Aromatic/amide H refined with riding coordinates:
 C8(H8), C2(H2), C3(H3), C4(H4), C9(H9), C11(H11), C10(H10)
2.d Idealised Me refined as rotating group:
 C22(H22A,H22B,H22C), C21(H21A,H21B,H21C), C20(H20A,H20B,H20C)
2.e Idealised tetrahedral OH refined as rotating group:
 O16(H16)
;
_olex2_submission_special_instructions 'No special instructions were received'
_oxdiff_exptl_absorpt_empirical_details
;
Empirical correction (ABSPACK) includes:
- Absorption correction using spherical harmonics
- Frame scaling
;
_oxdiff_exptl_absorpt_empirical_full_max 2.235
_oxdiff_exptl_absorpt_empirical_full_min 0.533

loop_
_space_group_symop_operation_xyz
'x, y, z'
'-x+1/2, y+1/2, -z+1/2'
'-x, -y, -z'
'x-1/2, -y-1/2, z-1/2'

loop_
_atom_site_label
_atom_site_type_symbol
_atom_site_fract_x
_atom_site_fract_y
_atom_site_fract_z
_atom_site_U_iso_or_equiv
_atom_site_adp_type
_atom_site_occupancy
_atom_site_site_symmetry_order
_atom_site_calc_flag
_atom_site_refinement_flags_posn
_atom_site_refinement_flags_adp
_atom_site_refinement_flags_occupancy
_atom_site_disorder_assembly
_atom_site_disorder_group
O15 O 0.2454(4) 0.7504(3) 0.7489(2) 0.0343(8) Uani 1 1 d . . . . .
O16 O 0.1070(4) 0.6813(3) 0.4618(2) 0.0366(9) Uani 1 1 d . . . . .
H16 H 0.051343 0.712836 0.422666 0.055 Uiso 1 1 calc R U . . .
O17 O 0.4543(5) 0.7030(4) 0.8290(2) 0.0407(9) Uani 1 1 d . . . . .
C7 C 0.2947(6) 0.6066(4) 0.6038(3) 0.0316(10) Uani 1 1 d . . . . .
C1 C 0.1632(6) 0.7785(4) 0.6736(3) 0.0317(10) Uani 1 1 d . . . . .
C19 C 0.5632(6) 0.9616(5) 0.6719(3) 0.0337(11) Uani 1 1 d . . . . .
H19 H 0.680060 0.952498 0.689012 0.040 Uiso 1 1 calc R U . . .
C8 C 0.2410(6) 0.4985(5) 0.5679(3) 0.0338(11) Uani 1 1 d . . . . .
H8 H 0.132606 0.491278 0.546480 0.041 Uiso 1 1 calc R U . . .
C14 C 0.4049(6) 0.7287(4) 0.7591(3) 0.0330(11) Uani 1 1 d . . . . .
C2 C 0.0627(6) 0.8767(5) 0.6757(3) 0.0353(11) Uani 1 1 d . . . . .
H2 H 0.054229 0.920634 0.725133 0.042 Uiso 1 1 calc R U . . .
C6 C 0.1794(6) 0.7084(4) 0.6043(3) 0.0305(10) Uani 1 1 d . . . . .
C18 C 0.5037(6) 0.8439(4) 0.6315(3) 0.0320(10) Uani 1 1 d . . . . .
H18A H 0.567189 0.828940 0.583296 0.038 Uiso 1 1 calc R U . . .
H18B H 0.390555 0.855426 0.610505 0.038 Uiso 1 1 calc R U . . .
C13 C 0.5122(6) 0.7288(4) 0.6864(3) 0.0328(11) Uani 1 1 d . . . . .
C3 C -0.0253(6) 0.9097(5) 0.6041(3) 0.0362(11) Uani 1 1 d . . . . .
H3 H -0.093235 0.978058 0.603832 0.043 Uiso 1 1 calc R U . . .
C4 C -0.0142(6) 0.8427(5) 0.5327(3) 0.0347(11) Uani 1 1 d . . . . .
H4 H -0.076603 0.864148 0.483910 0.042 Uiso 1 1 calc R U . . .
C9 C 0.3452(7) 0.4018(5) 0.5634(3) 0.0369(11) Uani 1 1 d . . . . .
H9 H 0.307057 0.327910 0.540687 0.044 Uiso 1 1 calc R U . . .
C12 C 0.4537(6) 0.6160(4) 0.6378(3) 0.0311(10) Uani 1 1 d . . . . .
C11 C 0.5565(6) 0.5191(4) 0.6294(3) 0.0331(11) Uani 1 1 d . . . . .
H11 H 0.665604 0.525605 0.649871 0.040 Uiso 1 1 calc R U . . .
C5 C 0.0882(6) 0.7445(5) 0.5326(3) 0.0329(11) Uani 1 1 d . . . . .
C22 C 0.6853(6) 0.7158(5) 0.7231(3) 0.0373(11) Uani 1 1 d . . . . .
H22A H 0.713130 0.784832 0.758397 0.056 Uiso 1 1 calc R U . . .
H22B H 0.758532 0.711954 0.678596 0.056 Uiso 1 1 calc R U . . .
H22C H 0.695091 0.642133 0.755861 0.056 Uiso 1 1 calc R U . . .
C10 C 0.5038(7) 0.4134(5) 0.5919(3) 0.0364(11) Uani 1 1 d . . . . .
H10 H 0.576819 0.349110 0.585887 0.044 Uiso 1 1 calc R U . . .
C21 C 0.4757(7) 0.9954(5) 0.7473(3) 0.0415(12) Uani 1 1 d . . . . .
H21A H 0.359664 0.996887 0.732973 0.062 Uiso 1 1 calc R U . . .
H21B H 0.511247 1.074832 0.766586 0.062 Uiso 1 1 calc R U . . .
H21C H 0.499668 0.936355 0.790908 0.062 Uiso 1 1 calc R U . . .
C20 C 0.5451(7) 1.0617(5) 0.6078(4) 0.0459(14) Uani 1 1 d . . . . .
H20A H 0.605294 1.040812 0.560209 0.069 Uiso 1 1 calc R U . . .
H20B H 0.587157 1.136719 0.632021 0.069 Uiso 1 1 calc R U . . .
H20C H 0.431204 1.071829 0.590155 0.069 Uiso 1 1 calc R U . . .

loop_
_atom_site_aniso_label
_atom_site_aniso_U_11
_atom_site_aniso_U_22
_atom_site_aniso_U_33
_atom_site_aniso_U_23
_atom_site_aniso_U_13
_atom_site_aniso_U_12
O15 0.0359(18) 0.0403(19) 0.0262(16) 0.0003(13) -0.0019(13) -0.0030(14)
O16 0.0398(19) 0.042(2) 0.0262(16) -0.0029(14) -0.0077(13) 0.0031(15)
O17 0.049(2) 0.045(2) 0.0265(17) 0.0013(14) -0.0083(14) -0.0038(16)
C7 0.037(3) 0.031(2) 0.027(2) 0.0019(18) 0.0006(18) -0.0028(19)
C1 0.031(2) 0.036(3) 0.027(2) 0.0019(19) 0.0005(17) -0.006(2)
C19 0.031(2) 0.032(2) 0.037(3) 0.0027(19) -0.0042(19) 0.0004(19)
C8 0.036(3) 0.036(3) 0.029(2) -0.0003(19) -0.0029(18) -0.006(2)
C14 0.040(3) 0.027(2) 0.031(2) -0.0009(18) -0.0066(19) -0.0032(19)
C2 0.033(2) 0.037(3) 0.036(3) -0.005(2) 0.0021(19) -0.001(2)
C6 0.028(2) 0.034(2) 0.029(2) 0.0004(18) -0.0030(17) -0.0048(19)
C18 0.029(2) 0.035(3) 0.031(2) 0.0004(19) -0.0026(18) -0.0029(19)
C13 0.034(3) 0.033(2) 0.031(2) 0.0020(19) -0.0037(19) -0.0010(19)
C3 0.029(2) 0.038(3) 0.041(3) 0.000(2) 0.0040(19) 0.002(2)
C4 0.027(2) 0.041(3) 0.036(2) 0.003(2) -0.0023(18) -0.001(2)
C9 0.049(3) 0.030(3) 0.031(2) -0.0006(19) 0.001(2) -0.003(2)
C12 0.033(2) 0.034(2) 0.026(2) 0.0042(18) -0.0009(17) 0.0000(19)
C11 0.034(3) 0.035(3) 0.030(2) 0.0046(19) -0.0019(18) 0.003(2)
C5 0.032(2) 0.038(3) 0.029(2) -0.0013(19) -0.0020(18) -0.003(2)
C22 0.029(2) 0.036(3) 0.045(3) 0.005(2) -0.010(2) 0.000(2)
C10 0.046(3) 0.030(2) 0.033(2) 0.0058(19) 0.003(2) 0.004(2)
C21 0.039(3) 0.038(3) 0.047(3) -0.008(2) 0.002(2) -0.006(2)
C20 0.052(3) 0.036(3) 0.047(3) 0.006(2) -0.014(2) -0.005(2)

loop_
_atom_type_symbol
_atom_type_description
_atom_type_scat_dispersion_real
_atom_type_scat_dispersion_imag
_atom_type_scat_source
C C 0.0181 0.0091 'International Tables Vol C Tables 4.2.6.8 and 6.1.1.4'
H H 0.0000 0.0000 'International Tables Vol C Tables 4.2.6.8 and 6.1.1.4'
O O 0.0492 0.0322 'International Tables Vol C Tables 4.2.6.8 and 6.1.1.4'

loop_
_geom_angle_atom_site_label_1
_geom_angle_atom_site_label_2
_geom_angle_atom_site_label_3
_geom_angle
_geom_angle_site_symmetry_1
_geom_angle_site_symmetry_3
_geom_angle_publ_flag
C14 O15 C1 124.6(4) . . ?
C5 O16 H16 109.5 . . ?
C8 C7 C6 118.1(4) . . ?
C8 C7 C12 119.7(5) . . ?
C12 C7 C6 122.2(4) . . ?
C2 C1 O15 114.8(4) . . ?
C2 C1 C6 124.0(4) . . ?
C6 C1 O15 121.2(4) . . ?
C18 C19 H19 108.2 . . ?
C21 C19 H19 108.2 . . ?
C21 C19 C18 113.6(4) . . ?
C21 C19 C20 109.8(5) . . ?
C20 C19 H19 108.2 . . ?
C20 C19 C18 108.5(4) . . ?
C7 C8 H8 119.8 . . ?
C9 C8 C7 120.5(5) . . ?
C9 C8 H8 119.8 . . ?
O15 C14 C13 121.7(4) . . ?
O17 C14 O15 115.2(5) . . ?
O17 C14 C13 123.0(5) . . ?
C1 C2 H2 120.7 . . ?
C1 C2 C3 118.6(5) . . ?
C3 C2 H2 120.7 . . ?
C1 C6 C7 122.2(4) . . ?
C1 C6 C5 115.8(5) . . ?
C5 C6 C7 121.8(4) . . ?
C19 C18 H18A 108.0 . . ?
C19 C18 H18B 108.0 . . ?
C19 C18 C13 117.1(4) . . ?
H18A C18 H18B 107.3 . . ?
C13 C18 H18A 108.0 . . ?
C13 C18 H18B 108.0 . . ?
C14 C13 C18 115.9(4) . . ?
C14 C13 C12 102.4(4) . . ?
C14 C13 C22 106.4(4) . . ?
C12 C13 C18 112.0(4) . . ?
C22 C13 C18 107.8(4) . . ?
C22 C13 C12 112.2(4) . . ?
C2 C3 H3 120.0 . . ?
C2 C3 C4 119.9(5) . . ?
C4 C3 H3 120.0 . . ?
C3 C4 H4 120.0 . . ?
C5 C4 C3 120.0(4) . . ?
C5 C4 H4 120.0 . . ?
C8 C9 H9 120.1 . . ?
C10 C9 C8 119.9(5) . . ?
C10 C9 H9 120.1 . . ?
C7 C12 C13 121.2(4) . . ?
C11 C12 C7 118.3(4) . . ?
C11 C12 C13 120.5(4) . . ?
C12 C11 H11 119.2 . . ?
C10 C11 C12 121.7(5) . . ?
C10 C11 H11 119.2 . . ?
O16 C5 C6 117.6(4) . . ?
O16 C5 C4 120.8(4) . . ?
C4 C5 C6 121.5(4) . . ?
C13 C22 H22A 109.5 . . ?
C13 C22 H22B 109.5 . . ?
C13 C22 H22C 109.5 . . ?
H22A C22 H22B 109.5 . . ?
H22A C22 H22C 109.5 . . ?
H22B C22 H22C 109.5 . . ?
C9 C10 C11 119.8(5) . . ?
C9 C10 H10 120.1 . . ?
C11 C10 H10 120.1 . . ?
C19 C21 H21A 109.5 . . ?
C19 C21 H21B 109.5 . . ?
C19 C21 H21C 109.5 . . ?
H21A C21 H21B 109.5 . . ?
H21A C21 H21C 109.5 . . ?
H21B C21 H21C 109.5 . . ?
C19 C20 H20A 109.5 . . ?
C19 C20 H20B 109.5 . . ?
C19 C20 H20C 109.5 . . ?
H20A C20 H20B 109.5 . . ?
H20A C20 H20C 109.5 . . ?
H20B C20 H20C 109.5 . . ?

loop_
_geom_bond_atom_site_label_1
_geom_bond_atom_site_label_2
_geom_bond_distance
_geom_bond_site_symmetry_2
_geom_bond_publ_flag
O15 C1 1.400(6) . ?
O15 C14 1.351(6) . ?
O16 H16 0.8400 . ?
O16 C5 1.371(6) . ?
O17 C14 1.219(6) . ?
C7 C8 1.401(7) . ?
C7 C6 1.489(7) . ?
C7 C12 1.406(7) . ?
C1 C2 1.381(7) . ?
C1 C6 1.388(7) . ?
C19 H19 1.0000 . ?
C19 C18 1.537(7) . ?
C19 C21 1.517(7) . ?
C19 C20 1.531(7) . ?
C8 H8 0.9500 . ?
C8 C9 1.391(7) . ?
C14 C13 1.532(7) . ?
C2 H2 0.9500 . ?
C2 C3 1.384(7) . ?
C6 C5 1.409(6) . ?
C18 H18A 0.9900 . ?
C18 H18B 0.9900 . ?
C18 C13 1.565(7) . ?
C13 C12 1.549(7) . ?
C13 C22 1.532(6) . ?
C3 H3 0.9500 . ?
C3 C4 1.392(7) . ?
C4 H4 0.9500 . ?
C4 C5 1.390(7) . ?
C9 H9 0.9500 . ?
C9 C10 1.378(8) . ?
C12 C11 1.393(7) . ?
C11 H11 0.9500 . ?
C11 C10 1.387(7) . ?
C22 H22A 0.9800 . ?
C22 H22B 0.9800 . ?
C22 H22C 0.9800 . ?
C10 H10 0.9500 . ?
C21 H21A 0.9800 . ?
C21 H21B 0.9800 . ?
C21 H21C 0.9800 . ?
C20 H20A 0.9800 . ?
C20 H20B 0.9800 . ?
C20 H20C 0.9800 . ?

loop_
_geom_torsion_atom_site_label_1
_geom_torsion_atom_site_label_2
_geom_torsion_atom_site_label_3
_geom_torsion_atom_site_label_4
_geom_torsion
_geom_torsion_site_symmetry_1
_geom_torsion_site_symmetry_2
_geom_torsion_site_symmetry_3
_geom_torsion_site_symmetry_4
_geom_torsion_publ_flag
O15 C1 C2 C3 -179.0(4) . . . . ?
O15 C1 C6 C7 -5.4(7) . . . . ?
O15 C1 C6 C5 178.8(4) . . . . ?
O15 C14 C13 C18 53.6(6) . . . . ?
O15 C14 C13 C12 -68.6(5) . . . . ?
O15 C14 C13 C22 173.5(4) . . . . ?
O17 C14 C13 C18 -130.4(5) . . . . ?
O17 C14 C13 C12 107.4(5) . . . . ?
O17 C14 C13 C22 -10.5(7) . . . . ?
C7 C8 C9 C10 -2.2(7) . . . . ?
C7 C6 C5 O16 1.1(7) . . . . ?
C7 C6 C5 C4 -177.2(5) . . . . ?
C7 C12 C11 C10 -2.9(7) . . . . ?
C1 O15 C14 O17 -178.4(4) . . . . ?
C1 O15 C14 C13 -2.1(7) . . . . ?
C1 C2 C3 C4 1.4(7) . . . . ?
C1 C6 C5 O16 176.8(4) . . . . ?
C1 C6 C5 C4 -1.5(7) . . . . ?
C19 C18 C13 C14 64.8(6) . . . . ?
C19 C18 C13 C12 -178.3(4) . . . . ?
C19 C18 C13 C22 -54.3(6) . . . . ?
C8 C7 C6 C1 135.0(5) . . . . ?
C8 C7 C6 C5 -49.5(6) . . . . ?
C8 C7 C12 C13 -173.2(4) . . . . ?
C8 C7 C12 C11 4.5(7) . . . . ?
C8 C9 C10 C11 3.8(7) . . . . ?
C14 O15 C1 C2 -131.5(5) . . . . ?
C14 O15 C1 C6 50.9(6) . . . . ?
C14 C13 C12 C7 62.1(5) . . . . ?
C14 C13 C12 C11 -115.5(5) . . . . ?
C2 C1 C6 C7 177.1(5) . . . . ?
C2 C1 C6 C5 1.4(7) . . . . ?
C2 C3 C4 C5 -1.6(8) . . . . ?
C6 C7 C8 C9 177.9(4) . . . . ?
C6 C7 C12 C13 6.9(7) . . . . ?
C6 C7 C12 C11 -175.5(4) . . . . ?
C6 C1 C2 C3 -1.4(8) . . . . ?
C18 C13 C12 C7 -62.7(6) . . . . ?
C18 C13 C12 C11 119.7(5) . . . . ?
C13 C12 C11 C10 174.8(4) . . . . ?
C3 C4 C5 O16 -176.6(5) . . . . ?
C3 C4 C5 C6 1.6(7) . . . . ?
C12 C7 C8 C9 -2.0(7) . . . . ?
C12 C7 C6 C1 -45.1(7) . . . . ?
C12 C7 C6 C5 130.4(5) . . . . ?
C12 C11 C10 C9 -1.3(7) . . . . ?
C22 C13 C12 C7 175.8(4) . . . . ?
C22 C13 C12 C11 -1.8(6) . . . . ?
C21 C19 C18 C13 -57.8(6) . . . . ?
C20 C19 C18 C13 179.8(4) . . . . ?
